data_4068240
loop_
_publ_author_name
'Wu, Jianguo'
'Faller, John W.'
'Hazari, Nilay'
'Schmeier, Timothy J.'

_publ_section_title
;
 Stoichiometric and Catalytic Reactions of Thermally Stable Nickel(0) NHC
 Complexes
;
_journal_issue 3
_journal_name_full Organometallics
_journal_page_first 806
_journal_paper_doi 10.1021/om300045t
_journal_volume 31
_journal_year 2012
_chemical_formula_moiety 'Ir2 N5 C43 H53 Cl2'
_chemical_formula_sum 'C43 H53 Cl2 Ir2 N5'
_chemical_formula_weight 1095.27
_space_group_IT_number 14
_symmetry_space_group_name_Hall '-P 2yn'
_symmetry_space_group_name_H-M 'P 1 21/n 1'
_atom_sites_solution_hydrogens geom
_atom_sites_solution_primary direct
_atom_sites_solution_secondary difmap
_cell_angle_alpha 90.00
_cell_angle_beta 103.516(11)
_cell_angle_gamma 90.00
_cell_formula_units_Z 4
_cell_length_a 10.195(6)
_cell_length_b 19.852(11)
_cell_length_c 16.596(9)
_cell_measurement_temperature 223(2)
_cell_volume 3266(3)
_computing_structure_refinement 'SHELXL-97 (Sheldrick, 1997)'
_computing_structure_solution 'SHELXS-97 (Sheldrick, 1990)'
_diffrn_ambient_temperature 223(2)
_diffrn_measured_fraction_theta_full 0.958
_diffrn_measured_fraction_theta_max 0.958
_diffrn_radiation_monochromator graphite
_diffrn_radiation_source 'fine-focus sealed tube'
_diffrn_radiation_type MoK\a
_diffrn_radiation_wavelength 0.71075
_diffrn_reflns_av_R_equivalents 0.0563
_diffrn_reflns_av_sigmaI/netI 0.0804
_diffrn_reflns_limit_h_max 7
_diffrn_reflns_limit_h_min -13
_diffrn_reflns_limit_k_max 25
_diffrn_reflns_limit_k_min -25
_diffrn_reflns_limit_l_max 21
_diffrn_reflns_limit_l_min -19
_diffrn_reflns_number 15759
_diffrn_reflns_theta_full 27.16
_diffrn_reflns_theta_max 27.16
_diffrn_reflns_theta_min 2.97
_exptl_absorpt_coefficient_mu 0.615
_exptl_absorpt_correction_T_max 0.9411
_exptl_absorpt_correction_T_min 0.8615
_exptl_crystal_density_diffrn 1.081
_exptl_crystal_density_method 'not measured'
_exptl_crystal_F_000 1152
_exptl_crystal_size_max 0.25
_exptl_crystal_size_mid 0.15
_exptl_crystal_size_min 0.10
_refine_diff_density_max 0.649
_refine_diff_density_min -0.774
_refine_diff_density_rms 0.046
_refine_ls_extinction_method none
_refine_ls_goodness_of_fit_ref 0.971
_refine_ls_hydrogen_treatment mixed
_refine_ls_matrix_type full
_refine_ls_number_parameters 361
_refine_ls_number_reflns 6944
_refine_ls_number_restraints 0
_refine_ls_restrained_S_all 0.971
_refine_ls_R_factor_all 0.1478
_refine_ls_R_factor_gt 0.0727
_refine_ls_shift/su_max 0.000
_refine_ls_shift/su_mean 0.000
_refine_ls_structure_factor_coef Fsqd
_refine_ls_weighting_details 'calc w=1/[\s^2^(Fo^2^)+(0.0744P)^2^+2.3088P] where P=(Fo^2^+2Fc^2^)/3'
_refine_ls_weighting_scheme calc
_refine_ls_wR_factor_gt 0.1509
_refine_ls_wR_factor_ref 0.1887
_reflns_number_gt 3731
_reflns_number_total 6944
_reflns_threshold_expression >2sigma(I)
_cod_data_source_file om300045t_si_002.cif
_cod_data_source_block '_Compound2'
_cod_original_formula_sum 'Ir2 N5 C43 H53 Cl2'
_cod_database_code 4068240

loop_
_symmetry_equiv_pos_as_xyz
'x, y, z'
'-x+1/2, y+1/2, -z+1/2'
'-x, -y, -z'
'x-1/2, -y-1/2, z-1/2'

loop_
_atom_site_label
_atom_site_type_symbol
_atom_site_fract_x
_atom_site_fract_y
_atom_site_fract_z
_atom_site_U_iso_or_equiv
_atom_site_adp_type
_atom_site_occupancy
_atom_site_symmetry_multiplicity
_atom_site_calc_flag
_atom_site_refinement_flags
_atom_site_disorder_assembly
_atom_site_disorder_group
Ni1 Ni 0.72057(6) 0.13736(3) 0.29076(3) 0.0722(2) Uani 1 1 d . . .
N1 N 0.4700(3) 0.18912(14) 0.18004(18) 0.0427(7) Uani 1 1 d . A 1
N2 N 0.6256(3) 0.17261(14) 0.11068(18) 0.0415(7) Uani 1 1 d . A 1
C1 C 0.7397(6) 0.2137(3) 0.3759(3) 0.0887(16) Uani 1 1 d . B 1
H1A H 0.8066 0.2487 0.3734 0.106 Uiso 1 1 calc R B 1
H1B H 0.6560 0.2314 0.3872 0.106 Uiso 1 1 calc R B 1
C2 C 0.7913(10) 0.1503(5) 0.4173(6) 0.072(2) Uani 0.67 1 d P B 1
H2 H 0.7340 0.1301 0.4516 0.086 Uiso 1 1 calc R B 1
C3 C 0.9321(10) 0.1258(5) 0.4360(6) 0.088(3) Uani 0.67 1 d P B 1
H3A H 0.9912 0.1602 0.4210 0.105 Uiso 1 1 calc R B 1
H3B H 0.9630 0.1165 0.4954 0.105 Uiso 1 1 calc R B 1
C4 C 0.9382(10) 0.0615(6) 0.3865(7) 0.101(3) Uani 0.67 1 d P B 1
H4A H 1.0074 0.0665 0.3547 0.121 Uiso 1 1 calc R B 1
H4B H 0.9642 0.0237 0.4248 0.121 Uiso 1 1 calc R B 1
C5 C 0.8131(11) 0.0471(4) 0.3317(5) 0.085(3) Uani 0.67 1 d P B 1
H5 H 0.7558 0.0218 0.3619 0.102 Uiso 1 1 calc R B 1
C6 C 0.7568(5) 0.0441(2) 0.2492(3) 0.0778(14) Uani 1 1 d . B 1
H6A H 0.6785 0.0144 0.2319 0.093 Uiso 1 1 calc R B 1
H6B H 0.8195 0.0420 0.2126 0.093 Uiso 1 1 calc R B 1
C7 C 0.6030(3) 0.17035(16) 0.1893(2) 0.0419(8) Uani 1 1 d . A 1
C8 C 0.3956(4) 0.19762(19) 0.0918(2) 0.0495(9) Uani 1 1 d . A 1
H8A H 0.3409 0.2388 0.0842 0.059 Uiso 1 1 calc R A 1
H8B H 0.3372 0.1588 0.0724 0.059 Uiso 1 1 calc R A 1
C9 C 0.5106(3) 0.20230(19) 0.0473(2) 0.0498(9) Uani 1 1 d . A 1
H9A H 0.4912 0.1760 -0.0041 0.060 Uiso 1 1 calc R A 1
H9B H 0.5288 0.2491 0.0347 0.060 Uiso 1 1 calc R A 1
C10 C 0.4054(4) 0.20384(18) 0.2477(2) 0.0488(9) Uani 1 1 d . A 1
C11 C 0.3924(4) 0.27264(19) 0.2680(3) 0.0572(10) Uani 1 1 d . A 1
C12 C 0.3280(5) 0.2868(2) 0.3330(3) 0.0777(14) Uani 1 1 d . A 1
H12 H 0.3184 0.3319 0.3481 0.093 Uiso 1 1 calc R A 1
C13 C 0.2789(5) 0.2360(3) 0.3748(3) 0.0865(16) Uani 1 1 d . A 1
H13 H 0.2374 0.2467 0.4181 0.104 Uiso 1 1 calc R A 1
C14 C 0.2908(5) 0.1691(3) 0.3530(3) 0.0830(15) Uani 1 1 d . A 1
H14 H 0.2568 0.1350 0.3818 0.100 Uiso 1 1 calc R A 1
C15 C 0.3533(4) 0.1512(2) 0.2881(3) 0.0617(11) Uani 1 1 d . A 1
C16 C 0.4454(5) 0.3312(2) 0.2239(3) 0.0686(12) Uani 1 1 d . A 1
H16 H 0.4949 0.3116 0.1848 0.082 Uiso 1 1 calc R A 1
C17 C 0.5461(6) 0.3767(2) 0.2861(4) 0.0961(17) Uani 1 1 d . A 1
H17A H 0.6227 0.3499 0.3144 0.115 Uiso 1 1 calc R A 1
H17B H 0.5011 0.3954 0.3264 0.115 Uiso 1 1 calc R A 1
H17C H 0.5772 0.4130 0.2561 0.115 Uiso 1 1 calc R A 1
C18 C 0.3267(6) 0.3738(2) 0.1725(4) 0.0961(17) Uani 1 1 d . A 1
H18A H 0.2739 0.3919 0.2091 0.115 Uiso 1 1 calc R A 1
H18B H 0.2698 0.3454 0.1310 0.115 Uiso 1 1 calc R A 1
H18C H 0.3623 0.4105 0.1455 0.115 Uiso 1 1 calc R A 1
C19 C 0.3565(5) 0.0769(2) 0.2623(3) 0.0764(14) Uani 1 1 d . A 1
H19 H 0.4119 0.0743 0.2207 0.092 Uiso 1 1 calc R A 1
C20 C 0.2145(6) 0.0511(2) 0.2204(4) 0.0899(16) Uani 1 1 d . A 1
H20A H 0.1782 0.0776 0.1712 0.108 Uiso 1 1 calc R A 1
H20B H 0.1561 0.0552 0.2587 0.108 Uiso 1 1 calc R A 1
H20C H 0.2198 0.0042 0.2051 0.108 Uiso 1 1 calc R A 1
C21 C 0.4248(6) 0.0312(3) 0.3363(4) 0.114(2) Uani 1 1 d . A 1
H21A H 0.3752 0.0342 0.3794 0.137 Uiso 1 1 calc R A 1
H21B H 0.5170 0.0460 0.3580 0.137 Uiso 1 1 calc R A 1
H21C H 0.4248 -0.0151 0.3175 0.137 Uiso 1 1 calc R A 1
C22 C 0.7579(3) 0.16731(18) 0.0909(2) 0.0457(9) Uani 1 1 d . A 1
C23 C 0.8545(4) 0.2197(2) 0.1148(3) 0.0598(11) Uani 1 1 d . A 1
C24 C 0.9773(4) 0.2139(3) 0.0899(3) 0.0820(15) Uani 1 1 d . A 1
H24 H 1.0438 0.2471 0.1064 0.098 Uiso 1 1 calc R A 1
C25 C 1.0027(5) 0.1599(3) 0.0413(4) 0.0832(15) Uani 1 1 d . A 1
H25 H 1.0841 0.1579 0.0239 0.100 Uiso 1 1 calc R A 1
C26 C 0.9067(4) 0.1094(2) 0.0189(3) 0.0641(11) Uani 1 1 d . A 1
H26 H 0.9253 0.0728 -0.0126 0.077 Uiso 1 1 calc R A 1
C27 C 0.7823(3) 0.11143(18) 0.0423(2) 0.0462(9) Uani 1 1 d . A 1
C28 C 0.8282(5) 0.2828(2) 0.1629(3) 0.0739(13) Uani 1 1 d . A 1
H28 H 0.7462 0.2742 0.1836 0.089 Uiso 1 1 calc R A 1
C29 C 0.9456(6) 0.2980(4) 0.2388(4) 0.127(2) Uani 1 1 d . A 1
H29A H 0.9225 0.3367 0.2684 0.153 Uiso 1 1 calc R A 1
H29B H 1.0270 0.3076 0.2201 0.153 Uiso 1 1 calc R A 1
H29C H 0.9607 0.2592 0.2754 0.153 Uiso 1 1 calc R A 1
C30 C 0.7995(7) 0.3447(3) 0.1039(4) 0.118(2) Uani 1 1 d . A 1
H30A H 0.7214 0.3355 0.0592 0.141 Uiso 1 1 calc R A 1
H30B H 0.8772 0.3532 0.0811 0.141 Uiso 1 1 calc R A 1
H30C H 0.7819 0.3839 0.1347 0.141 Uiso 1 1 calc R A 1
C31 C 0.6774(4) 0.05589(18) 0.0128(2) 0.0521(9) Uani 1 1 d . A 1
H31 H 0.6066 0.0606 0.0443 0.063 Uiso 1 1 calc R A 1
C32 C 0.6082(5) 0.0645(2) -0.0817(3) 0.0682(12) Uani 1 1 d . A 1
H32A H 0.6760 0.0621 -0.1139 0.082 Uiso 1 1 calc R A 1
H32B H 0.5634 0.1079 -0.0905 0.082 Uiso 1 1 calc R A 1
H32C H 0.5424 0.0290 -0.0989 0.082 Uiso 1 1 calc R A 1
C33 C 0.7380(5) -0.0161(2) 0.0293(3) 0.0731(13) Uani 1 1 d . A 1
H33A H 0.7741 -0.0222 0.0883 0.088 Uiso 1 1 calc R A 1
H33B H 0.8096 -0.0217 0.0003 0.088 Uiso 1 1 calc R A 1
H33C H 0.6680 -0.0492 0.0095 0.088 Uiso 1 1 calc R A 1

loop_
_atom_site_aniso_label
_atom_site_aniso_U_11
_atom_site_aniso_U_22
_atom_site_aniso_U_33
_atom_site_aniso_U_23
_atom_site_aniso_U_13
_atom_site_aniso_U_12
Ni1 0.0924(5) 0.0688(4) 0.0427(3) -0.0104(3) -0.0100(3) 0.0286(3)
N1 0.0440(16) 0.0436(15) 0.0412(18) -0.0045(13) 0.0115(13) 0.0049(14)
N2 0.0401(15) 0.0475(16) 0.0370(17) -0.0027(13) 0.0091(13) 0.0026(13)
C1 0.103(4) 0.091(3) 0.058(3) -0.030(3) -0.010(3) 0.021(3)
C2 0.101(7) 0.077(6) 0.033(5) -0.005(4) 0.007(4) 0.021(5)
C3 0.090(6) 0.094(6) 0.062(5) -0.001(5) -0.017(5) 0.008(5)
C4 0.088(7) 0.112(8) 0.083(8) -0.014(6) -0.018(5) 0.043(6)
C5 0.134(8) 0.061(5) 0.052(5) 0.012(4) 0.005(5) 0.030(5)
C6 0.101(4) 0.063(3) 0.063(3) -0.009(2) 0.007(3) 0.030(3)
C7 0.050(2) 0.0356(17) 0.040(2) -0.0061(15) 0.0102(16) -0.0029(16)
C8 0.046(2) 0.052(2) 0.049(2) -0.0072(17) 0.0058(17) 0.0050(18)
C9 0.049(2) 0.058(2) 0.040(2) 0.0018(17) 0.0059(17) 0.0100(18)
C10 0.049(2) 0.050(2) 0.050(2) -0.0093(17) 0.0172(18) 0.0018(18)
C11 0.062(2) 0.051(2) 0.062(3) -0.0133(19) 0.020(2) 0.002(2)
C12 0.088(3) 0.068(3) 0.084(4) -0.030(3) 0.035(3) 0.004(3)
C13 0.104(4) 0.096(4) 0.078(4) -0.020(3) 0.057(3) 0.002(3)
C14 0.102(4) 0.084(3) 0.078(4) 0.005(3) 0.052(3) -0.001(3)
C15 0.069(3) 0.059(2) 0.066(3) -0.004(2) 0.033(2) 0.001(2)
C16 0.085(3) 0.044(2) 0.083(3) -0.015(2) 0.032(3) 0.000(2)
C17 0.103(4) 0.067(3) 0.118(5) -0.017(3) 0.024(4) -0.016(3)
C18 0.124(4) 0.060(3) 0.104(5) 0.001(3) 0.024(4) 0.015(3)
C19 0.094(3) 0.051(2) 0.102(4) 0.006(2) 0.057(3) -0.003(2)
C20 0.113(4) 0.066(3) 0.099(4) -0.013(3) 0.042(3) -0.005(3)
C21 0.117(5) 0.070(3) 0.150(6) 0.025(4) 0.022(4) 0.004(3)
C22 0.0420(19) 0.052(2) 0.042(2) 0.0023(17) 0.0074(16) -0.0020(17)
C23 0.049(2) 0.065(3) 0.063(3) 0.000(2) 0.009(2) -0.008(2)
C24 0.050(3) 0.092(4) 0.102(4) -0.005(3) 0.014(3) -0.022(3)
C25 0.047(2) 0.105(4) 0.101(4) 0.003(3) 0.026(3) 0.001(3)
C26 0.048(2) 0.079(3) 0.069(3) 0.003(2) 0.022(2) 0.014(2)
C27 0.045(2) 0.050(2) 0.044(2) 0.0071(17) 0.0128(17) 0.0050(17)
C28 0.076(3) 0.066(3) 0.077(3) -0.019(2) 0.011(3) -0.027(2)
C29 0.113(5) 0.159(6) 0.103(5) -0.054(4) 0.012(4) -0.054(5)
C30 0.152(6) 0.067(3) 0.133(6) -0.023(3) 0.029(5) -0.007(4)
C31 0.060(2) 0.048(2) 0.053(2) -0.0052(17) 0.0234(19) 0.0036(19)
C32 0.075(3) 0.076(3) 0.052(3) -0.006(2) 0.011(2) -0.004(2)
C33 0.093(3) 0.058(2) 0.072(3) -0.007(2) 0.026(3) 0.009(2)

loop_
_geom_angle_atom_site_label_1
_geom_angle_atom_site_label_2
_geom_angle_atom_site_label_3
_geom_angle
C7 Ni1 C37 131.4(6)
C7 Ni1 C6 97.89(17)
C37 Ni1 C6 43.5(6)
C7 Ni1 C1 106.78(18)
C37 Ni1 C1 114.7(6)
C6 Ni1 C1 155.3(2)
C7 Ni1 C2 146.8(3)
C37 Ni1 C2 80.9(6)
C6 Ni1 C2 114.1(3)
C1 Ni1 C2 41.8(3)
C7 Ni1 C5 136.2(2)
C37 Ni1 C5 27.0(4)
C6 Ni1 C5 38.6(3)
C1 Ni1 C5 116.9(3)
C2 Ni1 C5 75.5(3)
C7 Ni1 C34 139.3(6)
C37 Ni1 C34 75.6(9)
C6 Ni1 C34 118.0(7)
C1 Ni1 C34 39.1(7)
C2 Ni1 C34 26.3(5)
C5 Ni1 C34 82.7(7)
C7 N1 C10 125.3(3)
C7 N1 C8 113.7(3)
C10 N1 C8 121.0(3)
C7 N2 C22 125.2(3)
C7 N2 C9 113.6(3)
C22 N2 C9 118.7(3)
C2 C1 Ni1 69.8(4)
C2 C1 H1A 116.7
Ni1 C1 H1A 116.7
C2 C1 H1B 116.7
Ni1 C1 H1B 116.7
H1A C1 H1B 113.7
C1 C2 C3 127.1(12)
C1 C2 Ni1 68.4(4)
C3 C2 Ni1 105.3(6)
C1 C2 H2 114.8
C3 C2 H2 114.8
Ni1 C2 H2 114.8
C4 C3 C2 108.8(7)
C4 C3 H3A 109.9
C2 C3 H3A 109.9
C4 C3 H3B 109.9
C2 C3 H3B 109.9
H3A C3 H3B 108.3
C5 C4 C3 111.8(8)
C5 C4 H4A 109.3
C3 C4 H4A 109.3
C5 C4 H4B 109.3
C3 C4 H4B 109.3
H4A C4 H4B 107.9
C6 C5 C4 139.8(12)
C6 C5 Ni1 69.7(3)
C4 C5 Ni1 108.1(7)
C6 C5 H5 109.1
C4 C5 H5 109.1
Ni1 C5 H5 109.1
C5 C6 Ni1 71.7(4)
C5 C6 H6A 116.4
Ni1 C6 H6A 116.4
C5 C6 H6B 116.4
Ni1 C6 H6B 116.4
H6A C6 H6B 113.4
N2 C7 N1 105.2(3)
N2 C7 Ni1 128.8(3)
N1 C7 Ni1 125.5(3)
N1 C8 C9 102.1(3)
N1 C8 H8A 111.4
C9 C8 H8A 111.4
N1 C8 H8B 111.4
C9 C8 H8B 111.4
H8A C8 H8B 109.2
N2 C9 C8 101.5(3)
N2 C9 H9A 111.5
C8 C9 H9A 111.5
N2 C9 H9B 111.5
C8 C9 H9B 111.5
H9A C9 H9B 109.3
C15 C10 C11 122.3(4)
C15 C10 N1 120.3(3)
C11 C10 N1 117.3(3)
C12 C11 C10 117.2(4)
C12 C11 C16 119.3(4)
C10 C11 C16 123.5(4)
C13 C12 C11 121.6(4)
C13 C12 H12 119.2
C11 C12 H12 119.2
C14 C13 C12 120.2(4)
C14 C13 H13 119.9
C12 C13 H13 119.9
C13 C14 C15 121.3(4)
C13 C14 H14 119.3
C15 C14 H14 119.3
C10 C15 C14 117.4(4)
C10 C15 C19 122.9(4)
C14 C15 C19 119.6(4)
C11 C16 C18 110.9(4)
C11 C16 C17 111.9(4)
C18 C16 C17 110.8(4)
C11 C16 H16 107.7
C18 C16 H16 107.7
C17 C16 H16 107.7
C16 C17 H17A 109.5
C16 C17 H17B 109.5
H17A C17 H17B 109.5
C16 C17 H17C 109.5
H17A C17 H17C 109.5
H17B C17 H17C 109.5
C16 C18 H18A 109.5
C16 C18 H18B 109.5
H18A C18 H18B 109.5
C16 C18 H18C 109.5
H18A C18 H18C 109.5
H18B C18 H18C 109.5
C15 C19 C20 111.5(4)
C15 C19 C21 112.0(5)
C20 C19 C21 111.2(4)
C15 C19 H19 107.3
C20 C19 H19 107.3
C21 C19 H19 107.3
C19 C20 H20A 109.5
C19 C20 H20B 109.5
H20A C20 H20B 109.5
C19 C20 H20C 109.5
H20A C20 H20C 109.5
H20B C20 H20C 109.5
C19 C21 H21A 109.5
C19 C21 H21B 109.5
H21A C21 H21B 109.5
C19 C21 H21C 109.5
H21A C21 H21C 109.5
H21B C21 H21C 109.5
C23 C22 C27 121.7(3)
C23 C22 N2 119.9(3)
C27 C22 N2 118.3(3)
C24 C23 C22 117.5(4)
C24 C23 C28 119.4(4)
C22 C23 C28 123.0(4)
C25 C24 C23 121.8(4)
C25 C24 H24 119.1
C23 C24 H24 119.1
C26 C25 C24 119.5(4)
C26 C25 H25 120.3
C24 C25 H25 120.3
C25 C26 C27 121.9(4)
C25 C26 H26 119.1
C27 C26 H26 119.1
C26 C27 C22 117.6(4)
C26 C27 C31 119.7(4)
C22 C27 C31 122.6(3)
C30 C28 C23 110.2(4)
C30 C28 C29 110.7(5)
C23 C28 C29 112.6(4)
C30 C28 H28 107.7
C23 C28 H28 107.7
C29 C28 H28 107.7
C28 C29 H29A 109.5
C28 C29 H29B 109.5
H29A C29 H29B 109.5
C28 C29 H29C 109.5
H29A C29 H29C 109.5
H29B C29 H29C 109.5
C28 C30 H30A 109.5
C28 C30 H30B 109.5
H30A C30 H30B 109.5
C28 C30 H30C 109.5
H30A C30 H30C 109.5
H30B C30 H30C 109.5
C27 C31 C33 112.7(3)
C27 C31 C32 110.9(3)
C33 C31 C32 110.1(3)
C27 C31 H31 107.7
C33 C31 H31 107.7
C32 C31 H31 107.7
C31 C32 H32A 109.5
C31 C32 H32B 109.5
H32A C32 H32B 109.5
C31 C32 H32C 109.5
H32A C32 H32C 109.5
H32B C32 H32C 109.5
C31 C33 H33A 109.5
C31 C33 H33B 109.5
H33A C33 H33B 109.5
C31 C33 H33C 109.5
H33A C33 H33C 109.5
H33B C33 H33C 109.5
C35 C34 Ni1 95.4(14)
C36 C35 C34 111.0(17)
C35 C36 C37 105.0(16)
C36 C37 Ni1 93.4(12)

loop_
_geom_bond_atom_site_label_1
_geom_bond_atom_site_label_2
_geom_bond_distance
Ni1 C7 1.938(4)
Ni1 C37 2.033(18)
Ni1 C6 2.040(4)
Ni1 C1 2.051(5)
Ni1 C2 2.071(9)
Ni1 C5 2.065(7)
Ni1 C34 2.098(19)
N1 C7 1.379(4)
N1 C10 1.458(5)
N1 C8 1.493(5)
N2 C7 1.378(4)
N2 C22 1.465(4)
N2 C9 1.501(4)
C1 C2 1.472(12)
C1 H1A 0.9800
C1 H1B 0.9800
C2 C3 1.479(13)
C2 H2 0.9900
C3 C4 1.527(13)
C3 H3A 0.9800
C3 H3B 0.9800
C4 C5 1.412(13)
C4 H4A 0.9800
C4 H4B 0.9800
C5 C6 1.357(9)
C5 H5 0.9900
C6 H6A 0.9800
C6 H6B 0.9800
C8 C9 1.528(5)
C8 H8A 0.9800
C8 H8B 0.9800
C9 H9A 0.9800
C9 H9B 0.9800
C10 C15 1.410(5)
C10 C11 1.420(5)
C11 C12 1.416(6)
C11 C16 1.538(6)
C12 C13 1.383(7)
C12 H12 0.9400
C13 C14 1.389(7)
C13 H13 0.9400
C14 C15 1.419(6)
C14 H14 0.9400
C15 C19 1.537(6)
C16 C18 1.557(7)
C16 C17 1.562(7)
C16 H16 0.9900
C17 H17A 0.9700
C17 H17B 0.9700
C17 H17C 0.9700
C18 H18A 0.9700
C18 H18B 0.9700
C18 H18C 0.9700
C19 C20 1.540(7)
C19 C21 1.554(7)
C19 H19 0.9900
C20 H20A 0.9700
C20 H20B 0.9700
C20 H20C 0.9700
C21 H21A 0.9700
C21 H21B 0.9700
C21 H21C 0.9700
C22 C23 1.424(5)
C22 C27 1.427(5)
C23 C24 1.412(6)
C23 C28 1.541(6)
C24 C25 1.402(7)
C24 H24 0.9400
C25 C26 1.390(7)
C25 H25 0.9400
C26 C27 1.411(5)
C26 H26 0.9400
C27 C31 1.534(5)
C28 C30 1.555(8)
C28 C29 1.552(7)
C28 H28 0.9900
C29 H29A 0.9700
C29 H29B 0.9700
C29 H29C 0.9700
C30 H30A 0.9700
C30 H30B 0.9700
C30 H30C 0.9700
C31 C33 1.555(6)
C31 C32 1.571(6)
C31 H31 0.9900
C32 H32A 0.9700
C32 H32B 0.9700
C32 H32C 0.9700
C33 H33A 0.9700
C33 H33B 0.9700
C33 H33C 0.9700
C34 C35 1.60(3)
C35 C36 1.47(3)
C36 C37 1.82(3)

loop_
_geom_torsion_atom_site_label_1
_geom_torsion_atom_site_label_2
_geom_torsion_atom_site_label_3
_geom_torsion_atom_site_label_4
_geom_torsion
C7 Ni1 C1 C2 166.9(5)
C37 Ni1 C1 C2 -39.1(8)
C6 Ni1 C1 C2 -14.8(9)
C5 Ni1 C1 C2 -9.2(7)
C34 Ni1 C1 C2 -40.9(9)
Ni1 C1 C2 C3 93.1(8)
C7 Ni1 C2 C1 -23.4(10)
C37 Ni1 C2 C1 144.5(7)
C6 Ni1 C2 C1 173.3(4)
C5 Ni1 C2 C1 171.5(6)
C34 Ni1 C2 C1 68.4(17)
C7 Ni1 C2 C3 -147.8(6)
C37 Ni1 C2 C3 20.1(9)
C6 Ni1 C2 C3 48.9(10)
C1 Ni1 C2 C3 -124.4(12)
C5 Ni1 C2 C3 47.1(9)
C34 Ni1 C2 C3 -55.9(17)
C1 C2 C3 C4 -115.5(10)
Ni1 C2 C3 C4 -41.4(13)
C2 C3 C4 C5 5.6(17)
C3 C4 C5 C6 113.1(12)
C3 C4 C5 Ni1 33.4(14)
C7 Ni1 C5 C6 9.1(9)
C37 Ni1 C5 C6 -84.2(16)
C1 Ni1 C5 C6 -176.3(4)
C2 Ni1 C5 C6 177.4(7)
C34 Ni1 C5 C6 -156.8(9)
C7 Ni1 C5 C4 146.5(7)
C37 Ni1 C5 C4 53.2(16)
C6 Ni1 C5 C4 137.4(13)
C1 Ni1 C5 C4 -38.9(10)
C2 Ni1 C5 C4 -45.2(9)
C34 Ni1 C5 C4 -19.4(12)
C4 C5 C6 Ni1 -94.3(12)
C7 Ni1 C6 C5 -173.6(6)
C37 Ni1 C6 C5 40.9(7)
C1 Ni1 C6 C5 8.0(9)
C2 Ni1 C6 C5 -2.8(7)
C34 Ni1 C6 C5 26.3(10)
C22 N2 C7 N1 169.6(3)
C9 N2 C7 N1 7.7(4)
C22 N2 C7 Ni1 -17.7(5)
C9 N2 C7 Ni1 -179.6(2)
C10 N1 C7 N2 -170.4(3)
C8 N1 C7 N2 6.1(4)
C10 N1 C7 Ni1 16.6(5)
C8 N1 C7 Ni1 -166.9(2)
C37 Ni1 C7 N2 -22.0(8)
C6 Ni1 C7 N2 -53.3(3)
C1 Ni1 C7 N2 125.9(3)
C2 Ni1 C7 N2 142.0(7)
C5 Ni1 C7 N2 -59.1(6)
C34 Ni1 C7 N2 99.2(12)
C37 Ni1 C7 N1 149.4(7)
C6 Ni1 C7 N1 118.0(3)
C1 Ni1 C7 N1 -62.7(3)
C2 Ni1 C7 N1 -46.6(7)
C5 Ni1 C7 N1 112.3(6)
C34 Ni1 C7 N1 -89.5(12)
C7 N1 C8 C9 -16.5(4)
C10 N1 C8 C9 160.1(3)
C7 N2 C9 C8 -17.4(4)
C22 N2 C9 C8 179.5(3)
N1 C8 C9 N2 18.6(3)
C7 N1 C10 C15 -83.8(5)
C8 N1 C10 C15 100.0(4)
C7 N1 C10 C11 98.9(4)
C8 N1 C10 C11 -77.4(4)
C15 C10 C11 C12 1.9(6)
N1 C10 C11 C12 179.2(4)
C15 C10 C11 C16 -178.7(4)
N1 C10 C11 C16 -1.4(6)
C10 C11 C12 C13 -0.4(7)
C16 C11 C12 C13 -179.8(5)
C11 C12 C13 C14 -0.7(8)
C12 C13 C14 C15 0.2(9)
C11 C10 C15 C14 -2.3(6)
N1 C10 C15 C14 -179.5(4)
C11 C10 C15 C19 175.0(4)
N1 C10 C15 C19 -2.2(6)
C13 C14 C15 C10 1.3(8)
C13 C14 C15 C19 -176.2(5)
C12 C11 C16 C18 -68.0(5)
C10 C11 C16 C18 112.6(5)
C12 C11 C16 C17 56.2(6)
C10 C11 C16 C17 -123.3(4)
C10 C15 C19 C20 -108.8(5)
C14 C15 C19 C20 68.5(6)
C10 C15 C19 C21 125.8(5)
C14 C15 C19 C21 -56.9(6)
C7 N2 C22 C23 -67.6(5)
C9 N2 C22 C23 93.4(4)
C7 N2 C22 C27 117.0(4)
C9 N2 C22 C27 -82.0(4)
C27 C22 C23 C24 -1.2(6)
N2 C22 C23 C24 -176.4(4)
C27 C22 C23 C28 176.3(4)
N2 C22 C23 C28 1.1(6)
C22 C23 C24 C25 2.0(7)
C28 C23 C24 C25 -175.6(5)
C23 C24 C25 C26 -2.1(8)
C24 C25 C26 C27 1.4(7)
C25 C26 C27 C22 -0.6(6)
C25 C26 C27 C31 177.4(4)
C23 C22 C27 C26 0.5(5)
N2 C22 C27 C26 175.8(3)
C23 C22 C27 C31 -177.4(3)
N2 C22 C27 C31 -2.2(5)
C24 C23 C28 C30 72.9(6)
C22 C23 C28 C30 -104.5(5)
C24 C23 C28 C29 -51.2(6)
C22 C23 C28 C29 131.3(5)
C26 C27 C31 C33 49.9(5)
C22 C27 C31 C33 -132.1(4)
C26 C27 C31 C32 -73.9(4)
C22 C27 C31 C32 104.0(4)
C7 Ni1 C34 C35 155.8(10)
C37 Ni1 C34 C35 -65.7(15)
C6 Ni1 C34 C35 -55.3(18)
C1 Ni1 C34 C35 113(2)
C2 Ni1 C34 C35 32.8(13)
C5 Ni1 C34 C35 -39.2(15)
Ni1 C34 C35 C36 49(2)
C34 C35 C36 C37 -2(3)
C35 C36 C37 Ni1 -47(2)
C7 Ni1 C37 C36 -154.7(10)
C6 Ni1 C37 C36 -106.1(13)
C1 Ni1 C37 C36 59.4(12)
C2 Ni1 C37 C36 34.2(11)
C5 Ni1 C37 C36 -41.8(13)
C34 Ni1 C37 C36 60.5(13)
